data_1574261
loop_
_publ_author_name
'Kern, Ralf H.'
'Hiller, Noemi'
'Eichele, Klaus'
'Schubert, Hartmut'
'T\"onshoff, Christina'
'Bettinger, Holger F.'
'Wesemann, Lars'

_publ_section_title
;
 Boradigermaallyl: inhibition of CH bond activation by borane CO adduct
 formation followed by CO insertion
;
_journal_issue 18
_journal_name_full 'Chemical Science'
_journal_page_first 7759
_journal_page_last 7765
_journal_paper_doi 10.1039/D5SC00881F
_journal_volume 16
_journal_year 2025
_chemical_formula_sum 'C97 H132 B Cl Ge2 O2'
_chemical_formula_weight 1521.51
_space_group_crystal_system triclinic
_space_group_IT_number 2
_space_group_name_Hall '-P 1'
_space_group_name_H-M_alt 'P -1'
_atom_sites_solution_hydrogens geom
_audit_creation_method SHELXL-2018/1
_audit_update_record
;
2025-01-20 deposited with the CCDC.	2025-03-27 downloaded from the CCDC.
;
_cell_angle_alpha 78.851(2)
_cell_angle_beta 72.034(2)
_cell_angle_gamma 84.771(2)
_cell_formula_units_Z 2
_cell_length_a 13.3309(4)
_cell_length_b 17.1204(5)
_cell_length_c 20.0227(6)
_cell_measurement_reflns_used 9777
_cell_measurement_temperature 100(2)
_cell_measurement_theta_max 30.36
_cell_measurement_theta_min 3.06
_cell_volume 4262.5(2)
_computing_cell_refinement 'Bruker SAINT'
_computing_data_collection 'Bruker APEX2'
_computing_data_reduction 'Bruker SAINT'
_computing_publication_material Platon,Wingx,Shelxle
_computing_structure_refinement 'SHELXL-2018/1 (Sheldrick, 2018)'
_computing_structure_solution 'SHELXT 2014/4 (Sheldrick, 2014)'
_diffrn_ambient_temperature 100(2)
_diffrn_measured_fraction_theta_full 0.997
_diffrn_measured_fraction_theta_max 0.986
_diffrn_measurement_device_type 'Bruker APEX-II CCD'
_diffrn_measurement_method '\f and \w scans'
_diffrn_radiation_type MoK\a
_diffrn_radiation_wavelength 0.71073
_diffrn_reflns_av_R_equivalents 0.0501
_diffrn_reflns_av_unetI/netI 0.0524
_diffrn_reflns_Laue_measured_fraction_full 0.997
_diffrn_reflns_Laue_measured_fraction_max 0.986
_diffrn_reflns_limit_h_max 19
_diffrn_reflns_limit_h_min -19
_diffrn_reflns_limit_k_max 24
_diffrn_reflns_limit_k_min -24
_diffrn_reflns_limit_l_max 28
_diffrn_reflns_limit_l_min -28
_diffrn_reflns_number 89239
_diffrn_reflns_point_group_measured_fraction_full 0.997
_diffrn_reflns_point_group_measured_fraction_max 0.986
_diffrn_reflns_theta_full 25.242
_diffrn_reflns_theta_max 30.529
_diffrn_reflns_theta_min 2.438
_exptl_absorpt_coefficient_mu 0.784
_exptl_absorpt_correction_T_max 0.7461
_exptl_absorpt_correction_T_min 0.7034
_exptl_absorpt_correction_type multi-scan
_exptl_absorpt_process_details 'SADABS V2012/1 (Bruker AXS Inc.)'
_exptl_crystal_colour colourless
_exptl_crystal_density_diffrn 1.185
_exptl_crystal_description prism
_exptl_crystal_F_000 1632
_exptl_crystal_size_max 0.293
_exptl_crystal_size_mid 0.235
_exptl_crystal_size_min 0.200
_refine_diff_density_max 1.317
_refine_diff_density_min -0.555
_refine_diff_density_rms 0.073
_refine_ls_extinction_method none
_refine_ls_goodness_of_fit_ref 1.019
_refine_ls_hydrogen_treatment constr
_refine_ls_matrix_type full
_refine_ls_number_parameters 956
_refine_ls_number_reflns 25701
_refine_ls_number_restraints 0
_refine_ls_restrained_S_all 1.019
_refine_ls_R_factor_all 0.0637
_refine_ls_R_factor_gt 0.0412
_refine_ls_shift/su_max 0.001
_refine_ls_shift/su_mean 0.000
_refine_ls_structure_factor_coef Fsqd
_refine_ls_weighting_details 'w=1/[\s^2^(Fo^2^)+(0.0516P)^2^+1.4147P] where P=(Fo^2^+2Fc^2^)/3'
_refine_ls_weighting_scheme calc
_refine_ls_wR_factor_gt 0.0957
_refine_ls_wR_factor_ref 0.1049
_reflns_Friedel_coverage 0.000
_reflns_number_gt 19505
_reflns_number_total 25701
_reflns_threshold_expression 'I > 2\s(I)'
_cod_data_source_file d5sc00881f2.cif
_cod_data_source_block RK314_0m_a
_cod_depositor_comments 'Adding full bibliography for 1574261--1574268.cif.'
_cod_database_code 1574261
_shelx_shelxl_version_number 2018/1
_shelx_space_group_comment
;
The symmetry employed for this shelxl refinement is uniquely defined
by the following loop, which should always be used as a source of
symmetry information in preference to the above space-group names.
They are only intended as comments.
;
_shelx_estimated_absorpt_t_min 0.803
_shelx_estimated_absorpt_t_max 0.859

loop_
_space_group_symop_operation_xyz
'x, y, z'
'-x, -y, -z'

loop_
_atom_site_label
_atom_site_type_symbol
_atom_site_fract_x
_atom_site_fract_y
_atom_site_fract_z
_atom_site_U_iso_or_equiv
_atom_site_adp_type
_atom_site_occupancy
_atom_site_site_symmetry_order
_atom_site_calc_flag
_atom_site_refinement_flags_posn
_atom_site_refinement_flags_adp
_atom_site_refinement_flags_occupancy
_atom_site_disorder_assembly
_atom_site_disorder_group
Ge2 Ge 0.50973(2) 0.39038(2) 0.26676(2) 0.01178(4) Uani 1 1 d . . . . .
Ge1 Ge 0.71608(2) 0.10521(2) 0.33045(2) 0.01384(4) Uani 1 1 d . . . . .
Cl2 Cl 0.78113(3) 0.20888(2) 0.25230(2) 0.01846(8) Uani 1 1 d . . . . .
O1 O 0.54217(9) 0.19377(6) 0.24875(6) 0.0150(2) Uani 1 1 d . . . . .
O2 O 0.16501(14) 0.87246(9) 0.09179(9) 0.0401(4) Uani 1 1 d . . . . .
C2 C 0.52273(13) 0.64279(10) 0.10959(9) 0.0161(3) Uani 1 1 d . . . . .
H2 H 0.521114 0.689774 0.075706 0.019 Uiso 1 1 calc R U . . .
C3 C 0.82342(13) 0.37320(10) 0.05498(9) 0.0161(3) Uani 1 1 d . . . . .
H3 H 0.835216 0.338060 0.021751 0.019 Uiso 1 1 calc R U . . .
C4 C 0.53680(13) 0.16753(10) 0.43521(9) 0.0182(3) Uani 1 1 d . . . . .
H4A H 0.502401 0.164686 0.487023 0.022 Uiso 1 1 calc R U . . .
H4B H 0.498248 0.132187 0.418622 0.022 Uiso 1 1 calc R U . . .
C5 C 0.81710(13) -0.05016(9) 0.23216(9) 0.0152(3) Uani 1 1 d . . . . .
C6 C 1.06051(14) -0.01872(10) 0.27639(10) 0.0203(3) Uani 1 1 d . . . . .
H6 H 1.132910 -0.034592 0.260578 0.024 Uiso 1 1 calc R U . . .
C7 C 0.60401(13) 0.58620(9) 0.09498(8) 0.0148(3) Uani 1 1 d . . . . .
H7 H 0.659653 0.596033 0.051566 0.018 Uiso 1 1 calc R U . . .
C8 C 0.78922(13) 0.47700(9) 0.15138(8) 0.0137(3) Uani 1 1 d . . . . .
C9 C 0.70650(12) 0.46422(9) 0.12455(8) 0.0120(3) Uani 1 1 d . . . . .
C10 C 0.41539(13) 0.11193(10) 0.18741(9) 0.0169(3) Uani 1 1 d . . . . .
C11 C 0.90487(13) 0.38357(10) 0.08174(9) 0.0157(3) Uani 1 1 d . . . . .
C12 C 0.71394(15) -0.05290(11) 0.56249(10) 0.0234(4) Uani 1 1 d . . . . .
H12A H 0.692561 -0.106699 0.564200 0.035 Uiso 1 1 calc R U . . .
H12B H 0.653615 -0.015397 0.563472 0.035 Uiso 1 1 calc R U . . .
H12C H 0.738398 -0.052170 0.603764 0.035 Uiso 1 1 calc R U . . .
C13 C 0.41340(13) 0.20163(9) 0.18336(9) 0.0161(3) Uani 1 1 d . . . . .
C14 C 0.60617(12) 0.51486(9) 0.14265(8) 0.0117(3) Uani 1 1 d . . . . .
C15 C 0.64993(13) 0.13267(10) 0.42505(9) 0.0177(3) Uani 1 1 d . . . . .
H15A H 0.648541 0.084272 0.461497 0.021 Uiso 1 1 calc R U . . .
H15B H 0.693424 0.171924 0.432866 0.021 Uiso 1 1 calc R U . . .
C16 C 0.36116(13) 0.55321(9) 0.29454(8) 0.0139(3) Uani 1 1 d . . . . .
C17 C 0.21724(14) 0.53462(10) 0.43273(9) 0.0188(3) Uani 1 1 d . . . . .
C18 C 0.77976(13) 0.54065(10) 0.19707(9) 0.0145(3) Uani 1 1 d . . . . .
H18 H 0.703213 0.549014 0.222271 0.017 Uiso 1 1 calc R U . . .
C19 C 0.21368(13) 0.53153(10) 0.24329(9) 0.0178(3) Uani 1 1 d . . . . .
H19 H 0.275723 0.530507 0.199868 0.021 Uiso 1 1 calc R U . . .
C20 C 0.44395(13) 0.63007(9) 0.17410(9) 0.0157(3) Uani 1 1 d . . . . .
H20 H 0.390332 0.670052 0.185548 0.019 Uiso 1 1 calc R U . . .
C21 C 0.81137(13) 0.09883(10) 0.53931(9) 0.0183(3) Uani 1 1 d . . . . .
H21 H 0.775184 0.072072 0.585625 0.022 Uiso 1 1 calc R U . . .
C22 C 0.40860(13) 0.28168(10) 0.38799(9) 0.0176(3) Uani 1 1 d . . . . .
H22A H 0.393763 0.248110 0.357273 0.021 Uiso 1 1 calc R U . . .
H22B H 0.355205 0.270113 0.435288 0.021 Uiso 1 1 calc R U . . .
C23 C 0.72467(13) 0.41235(9) 0.07490(8) 0.0137(3) Uani 1 1 d . . . . .
C24 C 0.66993(17) 0.45307(12) -0.03649(10) 0.0273(4) Uani 1 1 d . . . . .
H24A H 0.673213 0.509138 -0.033313 0.041 Uiso 1 1 calc R U . . .
H24B H 0.615333 0.447412 -0.058496 0.041 Uiso 1 1 calc R U . . .
H24C H 0.738387 0.434836 -0.065600 0.041 Uiso 1 1 calc R U . . .
C25 C 0.32028(14) 0.55539(10) 0.42090(9) 0.0192(3) Uani 1 1 d . . . . .
H25 H 0.341919 0.563136 0.460061 0.023 Uiso 1 1 calc R U . . .
C26 C 0.84790(13) 0.03708(9) 0.31727(8) 0.0145(3) Uani 1 1 d . . . . .
C27 C 0.47052(13) 0.07046(10) 0.24155(9) 0.0164(3) Uani 1 1 d . . . . .
C28 C 0.39302(13) 0.56519(10) 0.35281(9) 0.0169(3) Uani 1 1 d . . . . .
C29 C 0.88365(13) -0.01382(9) 0.26582(8) 0.0150(3) Uani 1 1 d . . . . .
C30 C 0.80328(13) -0.02861(10) 0.49388(9) 0.0172(3) Uani 1 1 d . . . . .
H30 H 0.777467 -0.034023 0.453155 0.021 Uiso 1 1 calc R U . . .
C31 C 0.88594(13) 0.43593(10) 0.13004(9) 0.0151(3) Uani 1 1 d . . . . .
H31 H 0.940577 0.443905 0.149018 0.018 Uiso 1 1 calc R U . . .
C32 C 0.53719(13) 0.11074(9) 0.26383(9) 0.0148(3) Uani 1 1 d . . . . .
C33 C 0.52107(12) 0.49827(9) 0.20622(8) 0.0119(3) Uani 1 1 d . . . . .
C34 C 0.58832(14) -0.01296(10) 0.32693(9) 0.0195(3) Uani 1 1 d . . . . .
H34 H 0.628841 -0.041651 0.355829 0.023 Uiso 1 1 calc R U . . .
C35 C 0.78435(13) -0.12887(10) 0.26090(9) 0.0168(3) Uani 1 1 d . . . . .
C36 C 0.15305(15) 0.45566(12) 0.25625(11) 0.0261(4) Uani 1 1 d . . . . .
H36A H 0.197437 0.409119 0.267277 0.039 Uiso 1 1 calc R U . . .
H36B H 0.134132 0.452166 0.213375 0.039 Uiso 1 1 calc R U . . .
H36C H 0.088746 0.457091 0.296399 0.039 Uiso 1 1 calc R U . . .
C37 C 0.64300(13) 0.40257(10) 0.03876(9) 0.0156(3) Uani 1 1 d . . . . .
H37 H 0.573337 0.422676 0.067440 0.019 Uiso 1 1 calc R U . . .
C38 C 0.91990(13) 0.05350(9) 0.35156(9) 0.0155(3) Uani 1 1 d . . . . .
C39 C 0.46088(14) -0.01174(10) 0.26591(10) 0.0214(4) Uani 1 1 d . . . . .
H39 H 0.415004 -0.039686 0.251463 0.026 Uiso 1 1 calc R U . . .
C40 C 1.01119(13) 0.34022(10) 0.05789(9) 0.0176(3) Uani 1 1 d . . . . .
H40 H 1.016580 0.323696 0.011619 0.021 Uiso 1 1 calc R U . . .
C41 C 0.18532(14) 0.52862(10) 0.37417(9) 0.0181(3) Uani 1 1 d . . . . .
H41 H 0.113714 0.517941 0.381328 0.022 Uiso 1 1 calc R U . . .
C42 C 0.47330(13) 0.23818(9) 0.21404(8) 0.0141(3) Uani 1 1 d . . . . .
C43 C 0.92137(13) 0.17654(10) 0.40348(9) 0.0174(3) Uani 1 1 d . . . . .
C44 C 0.83799(15) 0.51888(11) 0.25364(9) 0.0205(3) Uani 1 1 d . . . . .
H44A H 0.818786 0.465480 0.280702 0.031 Uiso 1 1 calc R U . . .
H44B H 0.818092 0.557583 0.286116 0.031 Uiso 1 1 calc R U . . .
H44C H 0.914294 0.519659 0.230266 0.031 Uiso 1 1 calc R U . . .
C45 C 1.02465(14) 0.02544(10) 0.33059(10) 0.0190(3) Uani 1 1 d . . . . .
H45 H 1.072164 0.036951 0.354043 0.023 Uiso 1 1 calc R U . . .
C46 C 0.66901(15) -0.17521(10) 0.12045(10) 0.0228(4) Uani 1 1 d . . . . .
H46 H 0.653447 -0.229725 0.149239 0.027 Uiso 1 1 calc R U . . .
C100 C 0.77328(15) 0.12824(10) 0.10164(10) 0.0218(4) Uani 1 1 d . . . . .
H10A H 0.759742 0.109342 0.062139 0.033 Uiso 1 1 calc R U . . .
H10B H 0.805350 0.180452 0.084359 0.033 Uiso 1 1 calc R U . . .
H10C H 0.706620 0.132851 0.139247 0.033 Uiso 1 1 calc R U . . .
C48 C 0.44223(12) 0.55919(9) 0.22264(8) 0.0129(3) Uani 1 1 d . . . . .
C49 C 0.25520(13) 0.53779(9) 0.30493(9) 0.0154(3) Uani 1 1 d . . . . .
C50 C 0.83580(13) 0.05778(10) 0.48199(9) 0.0161(3) Uani 1 1 d . . . . .
C51 C 0.81095(16) 0.22476(11) 0.59175(10) 0.0250(4) Uani 1 1 d . . . . .
H51 H 0.777497 0.276686 0.575547 0.030 Uiso 1 1 calc R U . . .
C52 C 0.94383(16) 0.30632(10) 0.31411(10) 0.0250(4) Uani 1 1 d . . . . .
H52A H 0.868201 0.305617 0.319786 0.038 Uiso 1 1 calc R U . . .
H52B H 0.981159 0.329387 0.264794 0.038 Uiso 1 1 calc R U . . .
H52C H 0.955028 0.338497 0.346529 0.038 Uiso 1 1 calc R U . . .
C53 C 0.35187(15) 0.24948(11) 0.14504(10) 0.0213(4) Uani 1 1 d . . . . .
H53 H 0.311829 0.225134 0.123293 0.026 Uiso 1 1 calc R U . . .
C54 C 0.63139(15) 0.31527(10) 0.03467(10) 0.0202(3) Uani 1 1 d . . . . .
H54A H 0.694776 0.296758 0.000526 0.030 Uiso 1 1 calc R U . . .
H54B H 0.569596 0.311040 0.019033 0.030 Uiso 1 1 calc R U . . .
H54C H 0.622377 0.282341 0.081825 0.030 Uiso 1 1 calc R U . . .
C55 C 0.39318(14) 0.36970(10) 0.35579(9) 0.0183(3) Uani 1 1 d . . . . .
H55A H 0.396084 0.405012 0.388852 0.022 Uiso 1 1 calc R U . . .
H55B H 0.324262 0.378732 0.345983 0.022 Uiso 1 1 calc R U . . .
C56 C 0.14457(16) 0.60525(12) 0.22835(11) 0.0284(4) Uani 1 1 d . . . . .
H56A H 0.082269 0.607101 0.269827 0.043 Uiso 1 1 calc R U . . .
H56B H 0.122220 0.602570 0.186609 0.043 Uiso 1 1 calc R U . . .
H56C H 0.184986 0.653266 0.219050 0.043 Uiso 1 1 calc R U . . .
C57 C 0.89404(14) 0.21471(10) 0.46260(10) 0.0201(3) Uani 1 1 d . . . . .
H57 H 0.914252 0.268107 0.456100 0.024 Uiso 1 1 calc R U . . .
C58 C 0.73484(14) -0.16660(10) 0.22441(9) 0.0190(3) Uani 1 1 d . . . . .
H58 H 0.711957 -0.219365 0.244026 0.023 Uiso 1 1 calc R U . . .
C59 C 0.84826(14) 0.06915(10) 0.13150(9) 0.0184(3) Uani 1 1 d . . . . .
H59 H 0.866329 0.092505 0.168248 0.022 Uiso 1 1 calc R U . . .
C60 C 0.71770(14) -0.12990(10) 0.16038(9) 0.0197(3) Uani 1 1 d . . . . .
C61 C 0.30255(15) 0.08229(11) 0.20763(11) 0.0256(4) Uani 1 1 d . . . . .
H61A H 0.305379 0.024912 0.207522 0.038 Uiso 1 1 calc R U . . .
H61B H 0.267539 0.110319 0.172957 0.038 Uiso 1 1 calc R U . . .
H61C H 0.262861 0.092760 0.255303 0.038 Uiso 1 1 calc R U . . .
C62 C 0.83833(14) 0.17765(10) 0.53073(9) 0.0195(3) Uani 1 1 d . . . . .
C63 C 0.60349(13) 0.06841(10) 0.30265(9) 0.0157(3) Uani 1 1 d . . . . .
C64 C 0.46858(13) 0.32193(9) 0.21047(8) 0.0147(3) Uani 1 1 d . . . . .
C65 C 0.14097(15) 0.51397(12) 0.50726(10) 0.0247(4) Uani 1 1 d . . . . .
H65 H 0.069779 0.536740 0.505682 0.030 Uiso 1 1 calc R U . . .
C66 C 0.63244(13) 0.36831(10) 0.30132(9) 0.0171(3) Uani 1 1 d . . . . .
H66A H 0.686648 0.338531 0.268661 0.020 Uiso 1 1 calc R U . . .
H66B H 0.662551 0.419409 0.300413 0.020 Uiso 1 1 calc R U . . .
C67 C 0.51637(14) -0.05325(10) 0.31040(10) 0.0224(4) Uani 1 1 d . . . . .
H67 H 0.505296 -0.108203 0.329178 0.027 Uiso 1 1 calc R U . . .
C68 C 0.80703(15) -0.17559(10) 0.32813(9) 0.0207(3) Uani 1 1 d . . . . .
H68 H 0.837690 -0.138145 0.348648 0.025 Uiso 1 1 calc R U . . .
C69 C 0.82051(15) 0.61975(10) 0.14956(10) 0.0223(4) Uani 1 1 d . . . . .
H69A H 0.895571 0.613143 0.124159 0.033 Uiso 1 1 calc R U . . .
H69B H 0.811154 0.660785 0.179188 0.033 Uiso 1 1 calc R U . . .
H69C H 0.780859 0.635891 0.114981 0.033 Uiso 1 1 calc R U . . .
C70 C 0.98963(14) -0.03944(10) 0.24554(9) 0.0185(3) Uani 1 1 d . . . . .
H70 H 1.013373 -0.071816 0.209752 0.022 Uiso 1 1 calc R U . . .
C71 C 0.89005(13) 0.09784(10) 0.41319(9) 0.0156(3) Uani 1 1 d . . . . .
C72 C 0.98622(15) 0.22096(10) 0.33164(9) 0.0204(3) Uani 1 1 d . . . . .
H72 H 0.983217 0.191396 0.293876 0.025 Uiso 1 1 calc R U . . .
C73 C 0.47933(16) 0.09259(11) 0.11330(10) 0.0258(4) Uani 1 1 d . . . . .
H73A H 0.549962 0.114052 0.099275 0.039 Uiso 1 1 calc R U . . .
H73B H 0.443155 0.116764 0.078126 0.039 Uiso 1 1 calc R U . . .
H73C H 0.485359 0.034722 0.115593 0.039 Uiso 1 1 calc R U . . .
C74 C 0.34817(15) 0.33132(11) 0.13820(10) 0.0223(4) Uani 1 1 d . . . . .
H74 H 0.307410 0.363350 0.111120 0.027 Uiso 1 1 calc R U . . .
C75 C 0.80094(14) -0.01163(10) 0.16725(9) 0.0174(3) Uani 1 1 d . . . . .
C76 C 0.60685(15) 0.31954(10) 0.37799(9) 0.0204(3) Uani 1 1 d . . . . .
H76A H 0.583177 0.357097 0.412121 0.024 Uiso 1 1 calc R U . . .
H76B H 0.672765 0.292349 0.384625 0.024 Uiso 1 1 calc R U . . .
C77 C 0.75093(15) -0.05188(10) 0.13298(9) 0.0201(3) Uani 1 1 d . . . . .
H77 H 0.739010 -0.025526 0.089639 0.024 Uiso 1 1 calc R U . . .
C78 C 1.10211(15) 0.22292(12) 0.32927(11) 0.0281(4) Uani 1 1 d . . . . .
H78A H 1.107126 0.252392 0.365422 0.042 Uiso 1 1 calc R U . . .
H78B H 1.143159 0.249280 0.281956 0.042 Uiso 1 1 calc R U . . .
H78C H 1.130062 0.168343 0.338905 0.042 Uiso 1 1 calc R U . . .
C79 C 0.89739(15) -0.08741(11) 0.49286(10) 0.0234(4) Uani 1 1 d . . . . .
H79A H 0.951266 -0.076319 0.446440 0.035 Uiso 1 1 calc R U . . .
H79B H 0.873800 -0.141936 0.500925 0.035 Uiso 1 1 calc R U . . .
H79C H 0.927281 -0.081555 0.530549 0.035 Uiso 1 1 calc R U . . .
C80 C 1.10431(14) 0.39301(12) 0.04483(11) 0.0259(4) Uani 1 1 d . . . . .
H80A H 1.098546 0.441255 0.010585 0.039 Uiso 1 1 calc R U . . .
H80B H 1.170477 0.363800 0.025661 0.039 Uiso 1 1 calc R U . . .
H80C H 1.103569 0.407787 0.089891 0.039 Uiso 1 1 calc R U . . .
C81 C 0.70864(18) -0.21017(13) 0.38580(11) 0.0341(5) Uani 1 1 d . . . . .
H81A H 0.679248 -0.249608 0.368152 0.051 Uiso 1 1 calc R U . . .
H81B H 0.655922 -0.167234 0.397578 0.051 Uiso 1 1 calc R U . . .
H81C H 0.727816 -0.235775 0.428577 0.051 Uiso 1 1 calc R U . . .
C82 C 0.40499(14) 0.36593(10) 0.17155(9) 0.0184(3) Uani 1 1 d . . . . .
H82 H 0.400582 0.422222 0.167830 0.022 Uiso 1 1 calc R U . . .
C83 C 1.01915(16) 0.26467(11) 0.11108(11) 0.0289(4) Uani 1 1 d . . . . .
H83A H 1.016396 0.278990 0.156709 0.043 Uiso 1 1 calc R U . . .
H83B H 1.085962 0.235898 0.092559 0.043 Uiso 1 1 calc R U . . .
H83C H 0.960202 0.230633 0.118120 0.043 Uiso 1 1 calc R U . . .
C84 C 0.16922(18) 0.54717(14) 0.56369(10) 0.0340(5) Uani 1 1 d . . . . .
H84A H 0.234124 0.520382 0.571016 0.051 Uiso 1 1 calc R U . . .
H84B H 0.111715 0.538149 0.608511 0.051 Uiso 1 1 calc R U . . .
H84C H 0.180104 0.604463 0.548082 0.051 Uiso 1 1 calc R U . . .
C85 C 0.73227(19) 0.18465(14) 0.66012(12) 0.0360(5) Uani 1 1 d . . . . .
H85A H 0.668224 0.173588 0.649821 0.054 Uiso 1 1 calc R U . . .
H85B H 0.714264 0.220019 0.695492 0.054 Uiso 1 1 calc R U . . .
H85C H 0.763765 0.134584 0.678956 0.054 Uiso 1 1 calc R U . . .
C86 C 0.54766(17) 0.56065(13) 0.40445(12) 0.0328(5) Uani 1 1 d . . . . .
H86A H 0.508069 0.585984 0.445149 0.049 Uiso 1 1 calc R U . . .
H86B H 0.622289 0.573376 0.390686 0.049 Uiso 1 1 calc R U . . .
H86C H 0.540648 0.502794 0.417730 0.049 Uiso 1 1 calc R U . . .
C87 C 0.74573(19) -0.18477(12) 0.04748(11) 0.0313(4) Uani 1 1 d . . . . .
H87A H 0.760164 -0.132237 0.017328 0.047 Uiso 1 1 calc R U . . .
H87B H 0.714286 -0.217733 0.024793 0.047 Uiso 1 1 calc R U . . .
H87C H 0.811815 -0.210460 0.053664 0.047 Uiso 1 1 calc R U . . .
C88 C 0.50412(15) 0.59141(13) 0.34198(10) 0.0261(4) Uani 1 1 d . . . . .
H88 H 0.552229 0.570905 0.299361 0.031 Uiso 1 1 calc R U . . .
C89 C 0.88850(18) -0.24251(13) 0.31017(11) 0.0336(5) Uani 1 1 d . . . . .
H89A H 0.860505 -0.280298 0.289943 0.050 Uiso 1 1 calc R U . . .
H89B H 0.904322 -0.270105 0.353616 0.050 Uiso 1 1 calc R U . . .
H89C H 0.953174 -0.220259 0.275384 0.050 Uiso 1 1 calc R U . . .
C90 C 0.56512(19) -0.13603(13) 0.11169(14) 0.0375(5) Uani 1 1 d . . . . .
H90A H 0.514204 -0.134914 0.158793 0.056 Uiso 1 1 calc R U . . .
H90B H 0.537083 -0.166587 0.085181 0.056 Uiso 1 1 calc R U . . .
H90C H 0.577438 -0.081468 0.085465 0.056 Uiso 1 1 calc R U . . .
C91 C 0.95110(16) 0.05790(11) 0.07247(11) 0.0283(4) Uani 1 1 d . . . . .
H91A H 0.997582 0.018607 0.091955 0.042 Uiso 1 1 calc R U . . .
H91B H 0.986318 0.108826 0.053948 0.042 Uiso 1 1 calc R U . . .
H91C H 0.935084 0.039067 0.033786 0.042 Uiso 1 1 calc R U . . .
C92 C 0.90978(18) 0.24382(14) 0.60744(12) 0.0352(5) Uani 1 1 d . . . . .
H92A H 0.943894 0.194223 0.624706 0.053 Uiso 1 1 calc R U . . .
H92B H 0.890507 0.277803 0.643957 0.053 Uiso 1 1 calc R U . . .
H92C H 0.958608 0.271716 0.563771 0.053 Uiso 1 1 calc R U . . .
B1 B 0.52057(15) 0.25525(11) 0.39755(10) 0.0164(4) Uani 1 1 d . . . . .
C94 C 0.1329(2) 0.42321(13) 0.52807(12) 0.0414(6) Uani 1 1 d . . . . .
H94A H 0.201428 0.399308 0.530890 0.062 Uiso 1 1 calc R U . . .
H94B H 0.112286 0.402430 0.492076 0.062 Uiso 1 1 calc R U . . .
H94C H 0.079751 0.409891 0.574551 0.062 Uiso 1 1 calc R U . . .
C95 C 0.0184(2) 0.79495(16) 0.10679(14) 0.0478(6) Uani 1 1 d . . . . .
H95A H -0.030150 0.836618 0.127177 0.072 Uiso 1 1 calc R U . . .
H95B H -0.012070 0.742712 0.128411 0.072 Uiso 1 1 calc R U . . .
H95C H 0.030090 0.803621 0.055164 0.072 Uiso 1 1 calc R U . . .
C96 C 0.1213(2) 0.79782(14) 0.12145(14) 0.0435(6) Uani 1 1 d . . . . .
H96A H 0.109995 0.787568 0.173579 0.052 Uiso 1 1 calc R U . . .
H96B H 0.170552 0.755867 0.100787 0.052 Uiso 1 1 calc R U . . .
C97 C 0.2655(2) 0.87712(17) 0.10222(15) 0.0492(6) Uani 1 1 d . . . . .
H97A H 0.314148 0.834356 0.082503 0.059 Uiso 1 1 calc R U . . .
H97B H 0.257830 0.870611 0.153746 0.059 Uiso 1 1 calc R U . . .
C98 C 0.5058(2) 0.68236(17) 0.32543(16) 0.0588(8) Uani 1 1 d . . . . .
H98A H 0.474592 0.702190 0.286750 0.088 Uiso 1 1 calc R U . . .
H98B H 0.578905 0.699220 0.310858 0.088 Uiso 1 1 calc R U . . .
H98C H 0.465144 0.703971 0.368087 0.088 Uiso 1 1 calc R U . . .
C99 C 0.3080(3) 0.95674(18) 0.06482(16) 0.0574(8) Uani 1 1 d . . . . .
H99A H 0.316202 0.962264 0.013797 0.086 Uiso 1 1 calc R U . . .
H99B H 0.376776 0.961659 0.071581 0.086 Uiso 1 1 calc R U . . .
H99C H 0.259068 0.998600 0.084515 0.086 Uiso 1 1 calc R U . . .

loop_
_atom_site_aniso_label
_atom_site_aniso_U_11
_atom_site_aniso_U_22
_atom_site_aniso_U_33
_atom_site_aniso_U_23
_atom_site_aniso_U_13
_atom_site_aniso_U_12
Ge2 0.01166(8) 0.00953(7) 0.01271(8) -0.00120(6) -0.00196(6) -0.00043(6)
Ge1 0.01226(8) 0.01113(8) 0.01615(8) -0.00190(6) -0.00181(6) 0.00021(6)
Cl2 0.01902(19) 0.01249(16) 0.02032(19) -0.00050(14) -0.00187(15) -0.00158(14)
O1 0.0141(6) 0.0101(5) 0.0214(6) -0.0035(4) -0.0059(5) 0.0000(4)
O2 0.0493(10) 0.0335(8) 0.0384(9) -0.0047(7) -0.0144(8) -0.0041(7)
C2 0.0176(8) 0.0136(7) 0.0170(7) 0.0008(6) -0.0066(6) -0.0020(6)
C3 0.0181(8) 0.0148(7) 0.0147(7) -0.0045(6) -0.0024(6) -0.0014(6)
C4 0.0166(8) 0.0169(7) 0.0166(8) 0.0001(6) -0.0012(6) 0.0023(6)
C5 0.0132(7) 0.0138(7) 0.0170(7) -0.0051(6) -0.0012(6) 0.0004(6)
C6 0.0126(8) 0.0166(8) 0.0298(9) -0.0059(7) -0.0027(7) 0.0000(6)
C7 0.0143(8) 0.0154(7) 0.0136(7) -0.0010(6) -0.0026(6) -0.0038(6)
C8 0.0142(7) 0.0129(7) 0.0122(7) -0.0008(5) -0.0015(6) -0.0029(6)
C9 0.0114(7) 0.0118(7) 0.0114(7) -0.0003(5) -0.0021(5) -0.0020(5)
C10 0.0160(8) 0.0150(7) 0.0212(8) -0.0063(6) -0.0049(6) -0.0031(6)
C11 0.0139(8) 0.0154(7) 0.0154(7) -0.0021(6) -0.0013(6) -0.0009(6)
C12 0.0207(9) 0.0193(8) 0.0266(9) -0.0008(7) -0.0029(7) -0.0035(7)
C13 0.0150(8) 0.0136(7) 0.0190(8) -0.0045(6) -0.0024(6) -0.0022(6)
C14 0.0117(7) 0.0114(7) 0.0131(7) -0.0032(5) -0.0039(6) -0.0026(5)
C15 0.0161(8) 0.0176(8) 0.0167(8) -0.0022(6) -0.0023(6) 0.0020(6)
C16 0.0137(7) 0.0119(7) 0.0154(7) -0.0040(6) -0.0024(6) 0.0005(6)
C17 0.0185(8) 0.0167(8) 0.0170(8) -0.0025(6) -0.0010(6) 0.0036(6)
C18 0.0111(7) 0.0166(7) 0.0163(7) -0.0054(6) -0.0032(6) -0.0012(6)
C19 0.0141(8) 0.0206(8) 0.0190(8) -0.0041(6) -0.0046(6) -0.0018(6)
C20 0.0149(8) 0.0128(7) 0.0197(8) -0.0030(6) -0.0059(6) 0.0000(6)
C21 0.0158(8) 0.0193(8) 0.0185(8) -0.0022(6) -0.0040(6) -0.0004(6)
C22 0.0166(8) 0.0148(7) 0.0168(8) 0.0005(6) -0.0002(6) -0.0003(6)
C23 0.0155(8) 0.0132(7) 0.0117(7) -0.0009(5) -0.0031(6) -0.0030(6)
C24 0.0398(12) 0.0266(9) 0.0201(9) -0.0002(7) -0.0159(8) -0.0077(8)
C25 0.0207(8) 0.0203(8) 0.0166(8) -0.0060(6) -0.0046(6) 0.0022(7)
C26 0.0140(7) 0.0105(7) 0.0166(7) -0.0012(6) -0.0017(6) -0.0009(6)
C27 0.0147(8) 0.0141(7) 0.0190(8) -0.0051(6) -0.0017(6) -0.0006(6)
C28 0.0156(8) 0.0150(7) 0.0200(8) -0.0052(6) -0.0039(6) 0.0003(6)
C29 0.0169(8) 0.0107(7) 0.0159(7) -0.0010(6) -0.0030(6) -0.0022(6)
C30 0.0172(8) 0.0142(7) 0.0197(8) -0.0015(6) -0.0051(6) -0.0022(6)
C31 0.0120(7) 0.0171(7) 0.0163(7) -0.0029(6) -0.0039(6) -0.0014(6)
C32 0.0144(8) 0.0108(7) 0.0172(7) -0.0034(6) -0.0009(6) -0.0013(6)
C33 0.0128(7) 0.0112(7) 0.0131(7) -0.0030(5) -0.0048(6) -0.0020(5)
C34 0.0172(8) 0.0156(8) 0.0226(8) -0.0016(6) -0.0027(7) 0.0000(6)
C35 0.0173(8) 0.0143(7) 0.0173(8) -0.0031(6) -0.0025(6) -0.0014(6)
C36 0.0224(9) 0.0299(10) 0.0269(9) -0.0077(8) -0.0050(7) -0.0081(8)
C37 0.0168(8) 0.0163(7) 0.0157(7) -0.0042(6) -0.0064(6) -0.0013(6)
C38 0.0156(8) 0.0114(7) 0.0179(7) -0.0015(6) -0.0030(6) -0.0013(6)
C39 0.0185(8) 0.0160(8) 0.0295(9) -0.0057(7) -0.0050(7) -0.0048(6)
C40 0.0140(8) 0.0197(8) 0.0169(8) -0.0052(6) -0.0008(6) 0.0009(6)
C41 0.0140(8) 0.0180(8) 0.0195(8) -0.0022(6) -0.0017(6) -0.0002(6)
C42 0.0133(7) 0.0130(7) 0.0141(7) -0.0027(6) -0.0012(6) -0.0005(6)
C43 0.0168(8) 0.0161(7) 0.0191(8) -0.0030(6) -0.0050(6) -0.0003(6)
C44 0.0224(9) 0.0230(8) 0.0198(8) -0.0065(7) -0.0093(7) -0.0028(7)
C45 0.0152(8) 0.0165(8) 0.0259(9) -0.0037(6) -0.0066(7) -0.0021(6)
C46 0.0300(10) 0.0157(8) 0.0266(9) -0.0070(7) -0.0120(8) -0.0008(7)
C100 0.0261(9) 0.0156(8) 0.0216(8) -0.0011(6) -0.0054(7) 0.0000(7)
C48 0.0109(7) 0.0137(7) 0.0148(7) -0.0038(6) -0.0036(6) -0.0024(5)
C49 0.0149(8) 0.0136(7) 0.0165(7) -0.0034(6) -0.0029(6) 0.0002(6)
C50 0.0135(8) 0.0151(7) 0.0201(8) -0.0026(6) -0.0058(6) 0.0000(6)
C51 0.0281(10) 0.0219(9) 0.0251(9) -0.0097(7) -0.0053(8) 0.0017(7)
C52 0.0316(10) 0.0157(8) 0.0254(9) -0.0008(7) -0.0057(8) -0.0038(7)
C53 0.0221(9) 0.0205(8) 0.0252(9) -0.0061(7) -0.0104(7) -0.0034(7)
C54 0.0216(9) 0.0199(8) 0.0215(8) -0.0083(7) -0.0065(7) -0.0029(7)
C55 0.0166(8) 0.0145(7) 0.0182(8) -0.0005(6) 0.0006(6) 0.0022(6)
C56 0.0278(10) 0.0296(10) 0.0319(10) -0.0059(8) -0.0160(8) 0.0054(8)
C57 0.0214(9) 0.0140(7) 0.0248(9) -0.0044(6) -0.0058(7) -0.0018(6)
C58 0.0219(9) 0.0135(7) 0.0211(8) -0.0043(6) -0.0044(7) -0.0025(6)
C59 0.0215(9) 0.0135(7) 0.0179(8) -0.0020(6) -0.0029(6) -0.0015(6)
C60 0.0233(9) 0.0155(7) 0.0211(8) -0.0069(6) -0.0056(7) -0.0002(6)
C61 0.0192(9) 0.0219(9) 0.0369(11) -0.0030(8) -0.0099(8) -0.0053(7)
C62 0.0179(8) 0.0197(8) 0.0221(8) -0.0070(7) -0.0063(7) 0.0014(6)
C63 0.0130(7) 0.0148(7) 0.0168(7) -0.0037(6) -0.0004(6) -0.0004(6)
C64 0.0143(8) 0.0126(7) 0.0158(7) -0.0025(6) -0.0022(6) -0.0018(6)
C65 0.0196(9) 0.0293(9) 0.0186(8) -0.0005(7) 0.0004(7) 0.0033(7)
C66 0.0154(8) 0.0136(7) 0.0211(8) -0.0001(6) -0.0051(6) -0.0024(6)
C67 0.0212(9) 0.0129(7) 0.0303(9) -0.0021(7) -0.0041(7) -0.0025(6)
C68 0.0277(9) 0.0154(8) 0.0194(8) -0.0011(6) -0.0075(7) -0.0054(7)
C69 0.0278(10) 0.0165(8) 0.0242(9) -0.0050(7) -0.0086(7) -0.0035(7)
C70 0.0181(8) 0.0136(7) 0.0219(8) -0.0060(6) -0.0016(7) -0.0007(6)
C71 0.0137(7) 0.0146(7) 0.0185(8) -0.0035(6) -0.0046(6) 0.0001(6)
C72 0.0248(9) 0.0147(7) 0.0192(8) -0.0024(6) -0.0022(7) -0.0040(7)
C73 0.0305(10) 0.0233(9) 0.0250(9) -0.0113(7) -0.0068(8) 0.0024(8)
C74 0.0242(9) 0.0190(8) 0.0261(9) -0.0012(7) -0.0129(7) -0.0006(7)
C75 0.0183(8) 0.0134(7) 0.0179(8) -0.0038(6) -0.0014(6) 0.0008(6)
C76 0.0234(9) 0.0174(8) 0.0211(8) -0.0003(6) -0.0092(7) -0.0025(7)
C77 0.0256(9) 0.0160(8) 0.0189(8) -0.0027(6) -0.0074(7) 0.0004(7)
C78 0.0234(10) 0.0250(9) 0.0293(10) -0.0017(8) 0.0013(8) -0.0059(8)
C79 0.0223(9) 0.0168(8) 0.0289(9) -0.0018(7) -0.0064(7) 0.0008(7)
C80 0.0145(8) 0.0266(9) 0.0321(10) -0.0064(8) 0.0009(7) -0.0021(7)
C81 0.0378(12) 0.0317(11) 0.0224(9) 0.0070(8) -0.0011(8) -0.0008(9)
C82 0.0192(8) 0.0134(7) 0.0219(8) -0.0024(6) -0.0056(7) -0.0002(6)
C83 0.0229(10) 0.0227(9) 0.0305(10) -0.0010(8) 0.0032(8) 0.0066(7)
C84 0.0326(11) 0.0458(12) 0.0189(9) -0.0087(8) -0.0020(8) 0.0090(9)
C85 0.0370(12) 0.0389(12) 0.0300(11) -0.0152(9) -0.0008(9) -0.0036(10)
C86 0.0262(10) 0.0362(11) 0.0433(12) -0.0129(9) -0.0182(9) 0.0019(9)
C87 0.0462(13) 0.0237(9) 0.0278(10) -0.0099(8) -0.0129(9) -0.0015(9)
C88 0.0166(9) 0.0431(11) 0.0212(9) -0.0137(8) -0.0033(7) -0.0046(8)
C89 0.0370(12) 0.0311(11) 0.0287(10) 0.0018(8) -0.0109(9) 0.0079(9)
C90 0.0393(13) 0.0284(11) 0.0581(15) -0.0220(10) -0.0269(11) 0.0059(9)
C91 0.0266(10) 0.0211(9) 0.0276(10) -0.0020(7) 0.0042(8) 0.0000(7)
C92 0.0345(12) 0.0395(12) 0.0355(11) -0.0201(10) -0.0070(9) -0.0048(9)
B1 0.0186(9) 0.0166(8) 0.0120(8) -0.0032(6) -0.0016(7) 0.0005(7)
C94 0.0422(13) 0.0312(11) 0.0339(11) 0.0056(9) 0.0064(10) -0.0009(10)
C95 0.0574(17) 0.0436(14) 0.0391(13) -0.0064(11) -0.0052(12) -0.0181(12)
C96 0.0470(14) 0.0289(11) 0.0420(13) -0.0041(10) 0.0024(11) 0.0033(10)
C97 0.0474(15) 0.0558(16) 0.0491(15) -0.0110(12) -0.0209(12) 0.0019(13)
C98 0.0671(19) 0.0549(17) 0.0635(17) 0.0233(13) -0.0408(15) -0.0447(15)
C99 0.070(2) 0.0582(18) 0.0609(18) -0.0136(14) -0.0383(16) -0.0139(15)

loop_
_atom_type_symbol
_atom_type_description
_atom_type_scat_dispersion_real
_atom_type_scat_dispersion_imag
_atom_type_scat_source
C C 0.0033 0.0016 'International Tables Vol C Tables 4.2.6.8 and 6.1.1.4'
B B 0.0013 0.0007 'International Tables Vol C Tables 4.2.6.8 and 6.1.1.4'
O O 0.0106 0.0060 'International Tables Vol C Tables 4.2.6.8 and 6.1.1.4'
Cl Cl 0.1484 0.1585 'International Tables Vol C Tables 4.2.6.8 and 6.1.1.4'
Ge Ge 0.1547 1.8001 'International Tables Vol C Tables 4.2.6.8 and 6.1.1.4'
H H 0.0000 0.0000 'International Tables Vol C Tables 4.2.6.8 and 6.1.1.4'

loop_
_geom_angle_atom_site_label_1
_geom_angle_atom_site_label_2
_geom_angle_atom_site_label_3
_geom_angle
_geom_angle_site_symmetry_1
_geom_angle_site_symmetry_3
_geom_angle_publ_flag
C66 Ge2 C55 101.83(7) . . ?
C66 Ge2 C64 123.79(7) . . ?
C55 Ge2 C64 99.52(7) . . ?
C66 Ge2 C33 109.00(7) . . ?
C55 Ge2 C33 119.53(6) . . ?
C64 Ge2 C33 104.09(6) . . ?
C63 Ge1 C15 105.98(7) . . ?
C63 Ge1 C26 116.30(7) . . ?
C15 Ge1 C26 117.18(7) . . ?
C63 Ge1 Cl2 107.43(5) . . ?
C15 Ge1 Cl2 111.54(5) . . ?
C26 Ge1 Cl2 97.93(5) . . ?
C32 O1 C42 119.03(13) . . ?
C96 O2 C97 112.2(2) . . ?
C20 C2 C7 119.23(15) . . ?
C20 C2 H2 120.4 . . ?
C7 C2 H2 120.4 . . ?
C11 C3 C23 122.78(15) . . ?
C11 C3 H3 118.6 . . ?
C23 C3 H3 118.6 . . ?
C15 C4 B1 118.66(14) . . ?
C15 C4 H4A 107.6 . . ?
B1 C4 H4A 107.6 . . ?
C15 C4 H4B 107.6 . . ?
B1 C4 H4B 107.6 . . ?
H4A C4 H4B 107.1 . . ?
C75 C5 C35 119.99(16) . . ?
C75 C5 C29 120.85(14) . . ?
C35 C5 C29 118.48(15) . . ?
C70 C6 C45 119.06(16) . . ?
C70 C6 H6 120.5 . . ?
C45 C6 H6 120.5 . . ?
C2 C7 C14 121.64(14) . . ?
C2 C7 H7 119.2 . . ?
C14 C7 H7 119.2 . . ?
C31 C8 C9 119.38(14) . . ?
C31 C8 C18 118.51(15) . . ?
C9 C8 C18 121.81(14) . . ?
C23 C9 C8 119.30(14) . . ?
C23 C9 C14 121.65(14) . . ?
C8 C9 C14 118.55(13) . . ?
C13 C10 C27 109.89(14) . . ?
C13 C10 C61 110.49(14) . . ?
C27 C10 C61 110.38(14) . . ?
C13 C10 C73 108.20(14) . . ?
C27 C10 C73 108.34(14) . . ?
C61 C10 C73 109.48(15) . . ?
C3 C11 C31 117.56(15) . . ?
C3 C11 C40 120.79(15) . . ?
C31 C11 C40 121.64(15) . . ?
C30 C12 H12A 109.5 . . ?
C30 C12 H12B 109.5 . . ?
H12A C12 H12B 109.5 . . ?
C30 C12 H12C 109.5 . . ?
H12A C12 H12C 109.5 . . ?
H12B C12 H12C 109.5 . . ?
C42 C13 C53 118.81(15) . . ?
C42 C13 C10 122.74(15) . . ?
C53 C13 C10 118.41(15) . . ?
C7 C14 C33 119.48(14) . . ?
C7 C14 C9 115.65(13) . . ?
C33 C14 C9 124.62(13) . . ?
C4 C15 Ge1 113.18(12) . . ?
C4 C15 H15A 108.9 . . ?
Ge1 C15 H15A 108.9 . . ?
C4 C15 H15B 108.9 . . ?
Ge1 C15 H15B 108.9 . . ?
H15A C15 H15B 107.8 . . ?
C49 C16 C28 119.59(15) . . ?
C49 C16 C48 122.00(15) . . ?
C28 C16 C48 118.40(14) . . ?
C25 C17 C41 118.23(15) . . ?
C25 C17 C65 122.32(17) . . ?
C41 C17 C65 119.36(16) . . ?
C8 C18 C69 110.12(13) . . ?
C8 C18 C44 114.25(14) . . ?
C69 C18 C44 108.75(14) . . ?
C8 C18 H18 107.8 . . ?
C69 C18 H18 107.8 . . ?
C44 C18 H18 107.8 . . ?
C49 C19 C36 112.91(14) . . ?
C49 C19 C56 109.95(14) . . ?
C36 C19 C56 110.42(16) . . ?
C49 C19 H19 107.8 . . ?
C36 C19 H19 107.8 . . ?
C56 C19 H19 107.8 . . ?
C2 C20 C48 120.88(15) . . ?
C2 C20 H20 119.6 . . ?
C48 C20 H20 119.6 . . ?
C62 C21 C50 122.17(16) . . ?
C62 C21 H21 118.9 . . ?
C50 C21 H21 118.9 . . ?
C55 C22 B1 116.76(14) . . ?
C55 C22 H22A 108.1 . . ?
B1 C22 H22A 108.1 . . ?
C55 C22 H22B 108.1 . . ?
B1 C22 H22B 108.1 . . ?
H22A C22 H22B 107.3 . . ?
C3 C23 C9 118.85(15) . . ?
C3 C23 C37 119.29(14) . . ?
C9 C23 C37 121.71(14) . . ?
C37 C24 H24A 109.5 . . ?
C37 C24 H24B 109.5 . . ?
H24A C24 H24B 109.5 . . ?
C37 C24 H24C 109.5 . . ?
H24A C24 H24C 109.5 . . ?
H24B C24 H24C 109.5 . . ?
C17 C25 C28 121.65(17) . . ?
C17 C25 H25 119.2 . . ?
C28 C25 H25 119.2 . . ?
C38 C26 C29 117.72(14) . . ?
C38 C26 Ge1 116.19(11) . . ?
C29 C26 Ge1 124.78(12) . . ?
C32 C27 C39 118.45(16) . . ?
C32 C27 C10 121.80(14) . . ?
C39 C27 C10 119.57(15) . . ?
C25 C28 C16 119.26(16) . . ?
C25 C28 C88 119.71(16) . . ?
C16 C28 C88 120.99(15) . . ?
C70 C29 C26 119.91(16) . . ?
C70 C29 C5 113.19(14) . . ?
C26 C29 C5 126.75(15) . . ?
C12 C30 C50 113.97(14) . . ?
C12 C30 C79 109.14(14) . . ?
C50 C30 C79 111.60(14) . . ?
C12 C30 H30 107.3 . . ?
C50 C30 H30 107.3 . . ?
C79 C30 H30 107.3 . . ?
C11 C31 C8 122.09(16) . . ?
C11 C31 H31 119.0 . . ?
C8 C31 H31 119.0 . . ?
C27 C32 O1 122.02(14) . . ?
C27 C32 C63 120.69(15) . . ?
O1 C32 C63 117.29(15) . . ?
C14 C33 C48 117.92(14) . . ?
C14 C33 Ge2 120.32(11) . . ?
C48 C33 Ge2 121.66(11) . . ?
C67 C34 C63 122.28(17) . . ?
C67 C34 H34 118.9 . . ?
C63 C34 H34 118.9 . . ?
C58 C35 C5 118.70(15) . . ?
C58 C35 C68 119.02(15) . . ?
C5 C35 C68 122.18(16) . . ?
C19 C36 H36A 109.5 . . ?
C19 C36 H36B 109.5 . . ?
H36A C36 H36B 109.5 . . ?
C19 C36 H36C 109.5 . . ?
H36A C36 H36C 109.5 . . ?
H36B C36 H36C 109.5 . . ?
C23 C37 C54 112.77(14) . . ?
C23 C37 C24 110.49(14) . . ?
C54 C37 C24 109.80(14) . . ?
C23 C37 H37 107.9 . . ?
C54 C37 H37 107.9 . . ?
C24 C37 H37 107.9 . . ?
C45 C38 C26 120.25(15) . . ?
C45 C38 C71 115.90(15) . . ?
C26 C38 C71 123.80(14) . . ?
C67 C39 C27 121.75(17) . . ?
C67 C39 H39 119.1 . . ?
C27 C39 H39 119.1 . . ?
C11 C40 C83 111.30(14) . . ?
C11 C40 C80 112.83(14) . . ?
C83 C40 C80 110.10(16) . . ?
C11 C40 H40 107.4 . . ?
C83 C40 H40 107.4 . . ?
C80 C40 H40 107.4 . . ?
C17 C41 C49 122.17(16) . . ?
C17 C41 H41 118.9 . . ?
C49 C41 H41 118.9 . . ?
C13 C42 O1 121.41(14) . . ?
C13 C42 C64 121.54(15) . . ?
O1 C42 C64 117.04(14) . . ?
C57 C43 C71 118.47(15) . . ?
C57 C43 C72 118.77(15) . . ?
C71 C43 C72 122.74(15) . . ?
C18 C44 H44A 109.5 . . ?
C18 C44 H44B 109.5 . . ?
H44A C44 H44B 109.5 . . ?
C18 C44 H44C 109.5 . . ?
H44A C44 H44C 109.5 . . ?
H44B C44 H44C 109.5 . . ?
C6 C45 C38 121.28(17) . . ?
C6 C45 H45 119.4 . . ?
C38 C45 H45 119.4 . . ?
C60 C46 C90 112.16(15) . . ?
C60 C46 C87 111.48(16) . . ?
C90 C46 C87 110.04(17) . . ?
C60 C46 H46 107.7 . . ?
C90 C46 H46 107.7 . . ?
C87 C46 H46 107.7 . . ?
C59 C100 H10A 109.5 . . ?
C59 C100 H10B 109.5 . . ?
H10A C100 H10B 109.5 . . ?
C59 C100 H10C 109.5 . . ?
H10A C100 H10C 109.5 . . ?
H10B C100 H10C 109.5 . . ?
C20 C48 C33 120.44(14) . . ?
C20 C48 C16 117.74(14) . . ?
C33 C48 C16 121.57(14) . . ?
C41 C49 C16 118.79(16) . . ?
C41 C49 C19 119.00(15) . . ?
C16 C49 C19 122.20(14) . . ?
C21 C50 C71 118.67(15) . . ?
C21 C50 C30 120.32(15) . . ?
C71 C50 C30 121.01(15) . . ?
C92 C51 C85 109.91(18) . . ?
C92 C51 C62 111.20(16) . . ?
C85 C51 C62 114.06(16) . . ?
C92 C51 H51 107.1 . . ?
C85 C51 H51 107.1 . . ?
C62 C51 H51 107.1 . . ?
C72 C52 H52A 109.5 . . ?
C72 C52 H52B 109.5 . . ?
H52A C52 H52B 109.5 . . ?
C72 C52 H52C 109.5 . . ?
H52A C52 H52C 109.5 . . ?
H52B C52 H52C 109.5 . . ?
C74 C53 C13 121.30(17) . . ?
C74 C53 H53 119.3 . . ?
C13 C53 H53 119.3 . . ?
C37 C54 H54A 109.5 . . ?
C37 C54 H54B 109.5 . . ?
H54A C54 H54B 109.5 . . ?
C37 C54 H54C 109.5 . . ?
H54A C54 H54C 109.5 . . ?
H54B C54 H54C 109.5 . . ?
C22 C55 Ge2 105.51(10) . . ?
C22 C55 H55A 110.6 . . ?
Ge2 C55 H55A 110.6 . . ?
C22 C55 H55B 110.6 . . ?
Ge2 C55 H55B 110.6 . . ?
H55A C55 H55B 108.8 . . ?
C19 C56 H56A 109.5 . . ?
C19 C56 H56B 109.5 . . ?
H56A C56 H56B 109.5 . . ?
C19 C56 H56C 109.5 . . ?
H56A C56 H56C 109.5 . . ?
H56B C56 H56C 109.5 . . ?
C62 C57 C43 122.67(16) . . ?
C62 C57 H57 118.7 . . ?
C43 C57 H57 118.7 . . ?
C60 C58 C35 122.48(16) . . ?
C60 C58 H58 118.8 . . ?
C35 C58 H58 118.8 . . ?
C75 C59 C100 113.66(15) . . ?
C75 C59 C91 109.60(14) . . ?
C100 C59 C91 110.28(15) . . ?
C75 C59 H59 107.7 . . ?
C100 C59 H59 107.7 . . ?
C91 C59 H59 107.7 . . ?
C58 C60 C77 117.72(16) . . ?
C58 C60 C46 120.48(16) . . ?
C77 C60 C46 121.73(16) . . ?
C10 C61 H61A 109.5 . . ?
C10 C61 H61B 109.5 . . ?
H61A C61 H61B 109.5 . . ?
C10 C61 H61C 109.5 . . ?
H61A C61 H61C 109.5 . . ?
H61B C61 H61C 109.5 . . ?
C21 C62 C57 117.70(16) . . ?
C21 C62 C51 123.57(16) . . ?
C57 C62 C51 118.73(16) . . ?
C34 C63 C32 117.67(16) . . ?
C34 C63 Ge1 111.92(13) . . ?
C32 C63 Ge1 130.40(12) . . ?
C82 C64 C42 116.37(15) . . ?
C82 C64 Ge2 110.02(11) . . ?
C42 C64 Ge2 132.14(12) . . ?
C84 C65 C17 114.20(17) . . ?
C84 C65 C94 110.02(18) . . ?
C17 C65 C94 109.32(16) . . ?
C84 C65 H65 107.7 . . ?
C17 C65 H65 107.7 . . ?
C94 C65 H65 107.7 . . ?
C76 C66 Ge2 113.14(11) . . ?
C76 C66 H66A 109.0 . . ?
Ge2 C66 H66A 109.0 . . ?
C76 C66 H66B 109.0 . . ?
Ge2 C66 H66B 109.0 . . ?
H66A C66 H66B 107.8 . . ?
C34 C67 C39 118.47(16) . . ?
C34 C67 H67 120.8 . . ?
C39 C67 H67 120.8 . . ?
C89 C68 C35 110.79(15) . . ?
C89 C68 C81 109.18(16) . . ?
C35 C68 C81 113.71(16) . . ?
C89 C68 H68 107.6 . . ?
C35 C68 H68 107.6 . . ?
C81 C68 H68 107.6 . . ?
C18 C69 H69A 109.5 . . ?
C18 C69 H69B 109.5 . . ?
H69A C69 H69B 109.5 . . ?
C18 C69 H69C 109.5 . . ?
H69A C69 H69C 109.5 . . ?
H69B C69 H69C 109.5 . . ?
C6 C70 C29 121.43(16) . . ?
C6 C70 H70 119.3 . . ?
C29 C70 H70 119.3 . . ?
C43 C71 C50 120.26(15) . . ?
C43 C71 C38 120.47(14) . . ?
C50 C71 C38 119.15(14) . . ?
C43 C72 C52 112.71(15) . . ?
C43 C72 C78 110.65(15) . . ?
C52 C72 C78 109.31(15) . . ?
C43 C72 H72 108.0 . . ?
C52 C72 H72 108.0 . . ?
C78 C72 H72 108.0 . . ?
C10 C73 H73A 109.5 . . ?
C10 C73 H73B 109.5 . . ?
H73A C73 H73B 109.5 . . ?
C10 C73 H73C 109.5 . . ?
H73A C73 H73C 109.5 . . ?
H73B C73 H73C 109.5 . . ?
C53 C74 C82 118.75(17) . . ?
C53 C74 H74 120.6 . . ?
C82 C74 H74 120.6 . . ?
C77 C75 C5 119.05(15) . . ?
C77 C75 C59 120.62(15) . . ?
C5 C75 C59 120.00(16) . . ?
C66 C76 B1 115.74(15) . . ?
C66 C76 H76A 108.3 . . ?
B1 C76 H76A 108.3 . . ?
C66 C76 H76B 108.3 . . ?
B1 C76 H76B 108.3 . . ?
H76A C76 H76B 107.4 . . ?
C75 C77 C60 122.05(16) . . ?
C75 C77 H77 119.0 . . ?
C60 C77 H77 119.0 . . ?
C72 C78 H78A 109.5 . . ?
C72 C78 H78B 109.5 . . ?
H78A C78 H78B 109.5 . . ?
C72 C78 H78C 109.5 . . ?
H78A C78 H78C 109.5 . . ?
H78B C78 H78C 109.5 . . ?
C30 C79 H79A 109.5 . . ?
C30 C79 H79B 109.5 . . ?
H79A C79 H79B 109.5 . . ?
C30 C79 H79C 109.5 . . ?
H79A C79 H79C 109.5 . . ?
H79B C79 H79C 109.5 . . ?
C40 C80 H80A 109.5 . . ?
C40 C80 H80B 109.5 . . ?
H80A C80 H80B 109.5 . . ?
C40 C80 H80C 109.5 . . ?
H80A C80 H80C 109.5 . . ?
H80B C80 H80C 109.5 . . ?
C68 C81 H81A 109.5 . . ?
C68 C81 H81B 109.5 . . ?
H81A C81 H81B 109.5 . . ?
C68 C81 H81C 109.5 . . ?
H81A C81 H81C 109.5 . . ?
H81B C81 H81C 109.5 . . ?
C74 C82 C64 123.12(16) . . ?
C74 C82 H82 118.4 . . ?
C64 C82 H82 118.4 . . ?
C40 C83 H83A 109.5 . . ?
C40 C83 H83B 109.5 . . ?
H83A C83 H83B 109.5 . . ?
C40 C83 H83C 109.5 . . ?
H83A C83 H83C 109.5 . . ?
H83B C83 H83C 109.5 . . ?
C65 C84 H84A 109.5 . . ?
C65 C84 H84B 109.5 . . ?
H84A C84 H84B 109.5 . . ?
C65 C84 H84C 109.5 . . ?
H84A C84 H84C 109.5 . . ?
H84B C84 H84C 109.5 . . ?
C51 C85 H85A 109.5 . . ?
C51 C85 H85B 109.5 . . ?
H85A C85 H85B 109.5 . . ?
C51 C85 H85C 109.5 . . ?
H85A C85 H85C 109.5 . . ?
H85B C85 H85C 109.5 . . ?
C88 C86 H86A 109.5 . . ?
C88 C86 H86B 109.5 . . ?
H86A C86 H86B 109.5 . . ?
C88 C86 H86C 109.5 . . ?
H86A C86 H86C 109.5 . . ?
H86B C86 H86C 109.5 . . ?
C46 C87 H87A 109.5 . . ?
C46 C87 H87B 109.5 . . ?
H87A C87 H87B 109.5 . . ?
C46 C87 H87C 109.5 . . ?
H87A C87 H87C 109.5 . . ?
H87B C87 H87C 109.5 . . ?
C86 C88 C28 114.63(17) . . ?
C86 C88 C98 109.59(18) . . ?
C28 C88 C98 109.25(18) . . ?
C86 C88 H88 107.7 . . ?
C28 C88 H88 107.7 . . ?
C98 C88 H88 107.7 . . ?
C68 C89 H89A 109.5 . . ?
C68 C89 H89B 109.5 . . ?
H89A C89 H89B 109.5 . . ?
C68 C89 H89C 109.5 . . ?
H89A C89 H89C 109.5 . . ?
H89B C89 H89C 109.5 . . ?
C46 C90 H90A 109.5 . . ?
C46 C90 H90B 109.5 . . ?
H90A C90 H90B 109.5 . . ?
C46 C90 H90C 109.5 . . ?
H90A C90 H90C 109.5 . . ?
H90B C90 H90C 109.5 . . ?
C59 C91 H91A 109.5 . . ?
C59 C91 H91B 109.5 . . ?
H91A C91 H91B 109.5 . . ?
C59 C91 H91C 109.5 . . ?
H91A C91 H91C 109.5 . . ?
H91B C91 H91C 109.5 . . ?
C51 C92 H92A 109.5 . . ?
C51 C92 H92B 109.5 . . ?
H92A C92 H92B 109.5 . . ?
C51 C92 H92C 109.5 . . ?
H92A C92 H92C 109.5 . . ?
H92B C92 H92C 109.5 . . ?
C76 B1 C4 122.24(16) . . ?
C76 B1 C22 119.15(15) . . ?
C4 B1 C22 118.18(15) . . ?
C65 C94 H94A 109.5 . . ?
C65 C94 H94B 109.5 . . ?
H94A C94 H94B 109.5 . . ?
C65 C94 H94C 109.5 . . ?
H94A C94 H94C 109.5 . . ?
H94B C94 H94C 109.5 . . ?
C96 C95 H95A 109.5 . . ?
C96 C95 H95B 109.5 . . ?
H95A C95 H95B 109.5 . . ?
C96 C95 H95C 109.5 . . ?
H95A C95 H95C 109.5 . . ?
H95B C95 H95C 109.5 . . ?
O2 C96 C95 110.1(2) . . ?
O2 C96 H96A 109.6 . . ?
C95 C96 H96A 109.6 . . ?
O2 C96 H96B 109.6 . . ?
C95 C96 H96B 109.6 . . ?
H96A C96 H96B 108.1 . . ?
O2 C97 C99 107.9(2) . . ?
O2 C97 H97A 110.1 . . ?
C99 C97 H97A 110.1 . . ?
O2 C97 H97B 110.1 . . ?
C99 C97 H97B 110.1 . . ?
H97A C97 H97B 108.4 . . ?
C88 C98 H98A 109.5 . . ?
C88 C98 H98B 109.5 . . ?
H98A C98 H98B 109.5 . . ?
C88 C98 H98C 109.5 . . ?
H98A C98 H98C 109.5 . . ?
H98B C98 H98C 109.5 . . ?
C97 C99 H99A 109.5 . . ?
C97 C99 H99B 109.5 . . ?
H99A C99 H99B 109.5 . . ?
C97 C99 H99C 109.5 . . ?
H99A C99 H99C 109.5 . . ?
H99B C99 H99C 109.5 . . ?

loop_
_geom_bond_atom_site_label_1
_geom_bond_atom_site_label_2
_geom_bond_distance
_geom_bond_site_symmetry_2
_geom_bond_publ_flag
Ge2 C66 1.9447(17) . ?
Ge2 C55 1.9659(16) . ?
Ge2 C64 1.9884(17) . ?
Ge2 C33 1.9942(15) . ?
Ge1 C63 1.9451(17) . ?
Ge1 C15 1.9556(17) . ?
Ge1 C26 1.9943(16) . ?
Ge1 Cl2 2.1725(4) . ?
O1 C32 1.3983(18) . ?
O1 C42 1.402(2) . ?
O2 C96 1.398(3) . ?
O2 C97 1.429(3) . ?
C2 C20 1.384(2) . ?
C2 C7 1.386(2) . ?
C2 H2 0.9500 . ?
C3 C11 1.389(2) . ?
C3 C23 1.400(2) . ?
C3 H3 0.9500 . ?
C4 C15 1.538(2) . ?
C4 B1 1.573(2) . ?
C4 H4A 0.9900 . ?
C4 H4B 0.9900 . ?
C5 C75 1.409(2) . ?
C5 C35 1.411(2) . ?
C5 C29 1.504(2) . ?
C6 C70 1.381(3) . ?
C6 C45 1.382(2) . ?
C6 H6 0.9500 . ?
C7 C14 1.401(2) . ?
C7 H7 0.9500 . ?
C8 C31 1.397(2) . ?
C8 C9 1.417(2) . ?
C8 C18 1.526(2) . ?
C9 C23 1.411(2) . ?
C9 C14 1.511(2) . ?
C10 C13 1.520(2) . ?
C10 C27 1.523(2) . ?
C10 C61 1.539(2) . ?
C10 C73 1.548(2) . ?
C11 C31 1.395(2) . ?
C11 C40 1.522(2) . ?
C12 C30 1.529(2) . ?
C12 H12A 0.9800 . ?
C12 H12B 0.9800 . ?
C12 H12C 0.9800 . ?
C13 C42 1.396(2) . ?
C13 C53 1.398(2) . ?
C14 C33 1.420(2) . ?
C15 H15A 0.9900 . ?
C15 H15B 0.9900 . ?
C16 C49 1.405(2) . ?
C16 C28 1.413(2) . ?
C16 C48 1.502(2) . ?
C17 C25 1.387(3) . ?
C17 C41 1.389(3) . ?
C17 C65 1.520(2) . ?
C18 C69 1.533(2) . ?
C18 C44 1.533(2) . ?
C18 H18 1.0000 . ?
C19 C49 1.525(2) . ?
C19 C36 1.530(3) . ?
C19 C56 1.531(3) . ?
C19 H19 1.0000 . ?
C20 C48 1.397(2) . ?
C20 H20 0.9500 . ?
C21 C62 1.393(2) . ?
C21 C50 1.399(2) . ?
C21 H21 0.9500 . ?
C22 C55 1.542(2) . ?
C22 B1 1.578(3) . ?
C22 H22A 0.9900 . ?
C22 H22B 0.9900 . ?
C23 C37 1.518(2) . ?
C24 C37 1.538(2) . ?
C24 H24A 0.9800 . ?
C24 H24B 0.9800 . ?
C24 H24C 0.9800 . ?
C25 C28 1.397(2) . ?
C25 H25 0.9500 . ?
C26 C38 1.415(2) . ?
C26 C29 1.420(2) . ?
C27 C32 1.393(2) . ?
C27 C39 1.401(2) . ?
C28 C88 1.526(3) . ?
C29 C70 1.398(2) . ?
C30 C50 1.533(2) . ?
C30 C79 1.533(2) . ?
C30 H30 1.0000 . ?
C31 H31 0.9500 . ?
C32 C63 1.414(2) . ?
C33 C48 1.421(2) . ?
C34 C67 1.382(3) . ?
C34 C63 1.395(2) . ?
C34 H34 0.9500 . ?
C35 C58 1.394(2) . ?
C35 C68 1.528(2) . ?
C36 H36A 0.9800 . ?
C36 H36B 0.9800 . ?
C36 H36C 0.9800 . ?
C37 C54 1.537(2) . ?
C37 H37 1.0000 . ?
C38 C45 1.397(2) . ?
C38 C71 1.504(2) . ?
C39 C67 1.383(3) . ?
C39 H39 0.9500 . ?
C40 C83 1.527(2) . ?
C40 C80 1.529(3) . ?
C40 H40 1.0000 . ?
C41 C49 1.400(2) . ?
C41 H41 0.9500 . ?
C42 C64 1.418(2) . ?
C43 C57 1.397(2) . ?
C43 C71 1.407(2) . ?
C43 C72 1.525(2) . ?
C44 H44A 0.9800 . ?
C44 H44B 0.9800 . ?
C44 H44C 0.9800 . ?
C45 H45 0.9500 . ?
C46 C60 1.521(3) . ?
C46 C90 1.528(3) . ?
C46 C87 1.532(3) . ?
C46 H46 1.0000 . ?
C100 C59 1.527(2) . ?
C100 H10A 0.9800 . ?
C100 H10B 0.9800 . ?
C100 H10C 0.9800 . ?
C50 C71 1.415(2) . ?
C51 C92 1.521(3) . ?
C51 C85 1.526(3) . ?
C51 C62 1.526(2) . ?
C51 H51 1.0000 . ?
C52 C72 1.533(2) . ?
C52 H52A 0.9800 . ?
C52 H52B 0.9800 . ?
C52 H52C 0.9800 . ?
C53 C74 1.379(2) . ?
C53 H53 0.9500 . ?
C54 H54A 0.9800 . ?
C54 H54B 0.9800 . ?
C54 H54C 0.9800 . ?
C55 H55A 0.9900 . ?
C55 H55B 0.9900 . ?
C56 H56A 0.9800 . ?
C56 H56B 0.9800 . ?
C56 H56C 0.9800 . ?
C57 C62 1.393(2) . ?
C57 H57 0.9500 . ?
C58 C60 1.391(2) . ?
C58 H58 0.9500 . ?
C59 C75 1.523(2) . ?
C59 C91 1.534(2) . ?
C59 H59 1.0000 . ?
C60 C77 1.398(2) . ?
C61 H61A 0.9800 . ?
C61 H61B 0.9800 . ?
C61 H61C 0.9800 . ?
C64 C82 1.399(2) . ?
C65 C84 1.514(3) . ?
C65 C94 1.534(3) . ?
C65 H65 1.0000 . ?
C66 C76 1.550(2) . ?
C66 H66A 0.9900 . ?
C66 H66B 0.9900 . ?
C67 H67 0.9500 . ?
C68 C89 1.521(3) . ?
C68 C81 1.532(3) . ?
C68 H68 1.0000 . ?
C69 H69A 0.9800 . ?
C69 H69B 0.9800 . ?
C69 H69C 0.9800 . ?
C70 H70 0.9500 . ?
C72 C78 1.534(3) . ?
C72 H72 1.0000 . ?
C73 H73A 0.9800 . ?
C73 H73B 0.9800 . ?
C73 H73C 0.9800 . ?
C74 C82 1.385(3) . ?
C74 H74 0.9500 . ?
C75 C77 1.393(3) . ?
C76 B1 1.573(3) . ?
C76 H76A 0.9900 . ?
C76 H76B 0.9900 . ?
C77 H77 0.9500 . ?
C78 H78A 0.9800 . ?
C78 H78B 0.9800 . ?
C78 H78C 0.9800 . ?
C79 H79A 0.9800 . ?
C79 H79B 0.9800 . ?
C79 H79C 0.9800 . ?
C80 H80A 0.9800 . ?
C80 H80B 0.9800 . ?
C80 H80C 0.9800 . ?
C81 H81A 0.9800 . ?
C81 H81B 0.9800 . ?
C81 H81C 0.9800 . ?
C82 H82 0.9500 . ?
C83 H83A 0.9800 . ?
C83 H83B 0.9800 . ?
C83 H83C 0.9800 . ?
C84 H84A 0.9800 . ?
C84 H84B 0.9800 . ?
C84 H84C 0.9800 . ?
C85 H85A 0.9800 . ?
C85 H85B 0.9800 . ?
C85 H85C 0.9800 . ?
C86 C88 1.522(3) . ?
C86 H86A 0.9800 . ?
C86 H86B 0.9800 . ?
C86 H86C 0.9800 . ?
C87 H87A 0.9800 . ?
C87 H87B 0.9800 . ?
C87 H87C 0.9800 . ?
C88 C98 1.529(3) . ?
C88 H88 1.0000 . ?
C89 H89A 0.9800 . ?
C89 H89B 0.9800 . ?
C89 H89C 0.9800 . ?
C90 H90A 0.9800 . ?
C90 H90B 0.9800 . ?
C90 H90C 0.9800 . ?
C91 H91A 0.9800 . ?
C91 H91B 0.9800 . ?
C91 H91C 0.9800 . ?
C92 H92A 0.9800 . ?
C92 H92B 0.9800 . ?
C92 H92C 0.9800 . ?
C94 H94A 0.9800 . ?
C94 H94B 0.9800 . ?
C94 H94C 0.9800 . ?
C95 C96 1.495(4) . ?
C95 H95A 0.9800 . ?
C95 H95B 0.9800 . ?
C95 H95C 0.9800 . ?
C96 H96A 0.9900 . ?
C96 H96B 0.9900 . ?
C97 C99 1.492(4) . ?
C97 H97A 0.9900 . ?
C97 H97B 0.9900 . ?
C98 H98A 0.9800 . ?
C98 H98B 0.9800 . ?
C98 H98C 0.9800 . ?
C99 H99A 0.9800 . ?
C99 H99B 0.9800 . ?
C99 H99C 0.9800 . ?
